data_7059159
loop_
_publ_author_name
'Doroshenko, Iaroslav'
'Buchholz, Axel'
'Domincova Bergerova, Eva'
'Plass, Winfried'
'Pinkas, Jiri'

_publ_section_title
;
 Heterometallic 3d--4f {Co2Gd4} phosphonates: new members of the potential
 magnetic cooler family
;
_journal_issue 2
_journal_name_full 'New Journal of Chemistry'
_journal_page_first 513
_journal_page_last 521
_journal_paper_doi 10.1039/C9NJ05071J
_journal_volume 44
_journal_year 2020
_chemical_formula_sum 'C92 H118 Co2 Gd4 N10 Na2 O36 P6'
_chemical_formula_weight 2918.62
_space_group_crystal_system monoclinic
_space_group_IT_number 14
_space_group_name_Hall '-P 2yn'
_space_group_name_H-M_alt 'P 1 21/n 1'
_atom_sites_solution_hydrogens geom
_audit_creation_method SHELXL-2014/7
_audit_update_record
;
2019-04-30 deposited with the CCDC.	2019-11-28 downloaded from the CCDC.
;
_cell_angle_alpha 90
_cell_angle_beta 105.8430(14)
_cell_angle_gamma 90
_cell_formula_units_Z 4
_cell_length_a 23.3546(16)
_cell_length_b 24.5506(17)
_cell_length_c 24.1341(16)
_cell_measurement_reflns_used 27669
_cell_measurement_temperature 120(2)
_cell_measurement_theta_max 27.5
_cell_measurement_theta_min 1.2
_cell_volume 13312.1(16)
_computing_structure_refinement 'SHELXL-2014/7 (Sheldrick, 2014)'
_diffrn_ambient_temperature 120(2)
_diffrn_detector CCD
_diffrn_detector_area_resol_mean 28.5714
_diffrn_measured_fraction_theta_full 0.997
_diffrn_measured_fraction_theta_max 0.997
_diffrn_measurement_device
;
AFC11 (Right): Eulerian 3 circle
;
_diffrn_measurement_device_type
;
Rigaku Saturn724+ (2x2 bin mode)
;
_diffrn_measurement_method 'profile data from \w-scans'
_diffrn_measurement_specimen_support Fiber
_diffrn_radiation_monochromator Multilayer
_diffrn_radiation_type MoK\a
_diffrn_radiation_wavelength 0.71073
_diffrn_reflns_av_R_equivalents 0.0255
_diffrn_reflns_av_unetI/netI 0.0387
_diffrn_reflns_Laue_measured_fraction_full 0.997
_diffrn_reflns_Laue_measured_fraction_max 0.997
_diffrn_reflns_limit_h_max 27
_diffrn_reflns_limit_h_min -27
_diffrn_reflns_limit_k_max 28
_diffrn_reflns_limit_k_min -29
_diffrn_reflns_limit_l_max 28
_diffrn_reflns_limit_l_min -13
_diffrn_reflns_number 37078
_diffrn_reflns_point_group_measured_fraction_full 0.997
_diffrn_reflns_point_group_measured_fraction_max 0.997
_diffrn_reflns_theta_full 25.000
_diffrn_reflns_theta_max 25.000
_diffrn_reflns_theta_min 1.229
_diffrn_source 'Rotating Anode'
_exptl_absorpt_coefficient_mu 2.356
_exptl_absorpt_correction_T_max 1.000
_exptl_absorpt_correction_T_min 0.648
_exptl_absorpt_correction_type multi-scan
_exptl_absorpt_process_details
;
CrystalClear-SM Expert 2.1 b32 (Rigaku, 2014)
;
_exptl_crystal_density_diffrn 1.456
_exptl_crystal_description Prism
_exptl_crystal_F_000 5800
_exptl_crystal_size_max 0.180
_exptl_crystal_size_mid 0.140
_exptl_crystal_size_min 0.110
_refine_diff_density_max 2.876
_refine_diff_density_min -2.169
_refine_diff_density_rms 0.183
_refine_ls_extinction_method none
_refine_ls_goodness_of_fit_ref 1.053
_refine_ls_hydrogen_treatment constr
_refine_ls_matrix_type full
_refine_ls_number_parameters 1421
_refine_ls_number_reflns 23375
_refine_ls_number_restraints 1956
_refine_ls_restrained_S_all 1.021
_refine_ls_R_factor_all 0.0954
_refine_ls_R_factor_gt 0.0807
_refine_ls_shift/su_max 0.001
_refine_ls_shift/su_mean 0.000
_refine_ls_structure_factor_coef Fsqd
_refine_ls_weighting_details 'w=1/[\s^2^(Fo^2^)+(0.0600P)^2^+275.0000P] where P=(Fo^2^+2Fc^2^)/3'
_refine_ls_weighting_scheme calc
_refine_ls_wR_factor_gt 0.1989
_refine_ls_wR_factor_ref 0.2043
_reflns_Friedel_coverage 0.000
_reflns_number_gt 18800
_reflns_number_total 23375
_reflns_threshold_expression 'I > 2\s(I)'
_cod_data_source_file c9nj05071j2.cif
_cod_data_source_block 0522x_sq
_cod_depositor_comments
;
The following automatic conversions were performed:

data item '_exptl_absorpt_correction_type' value 'Multi-scan' was
changed to 'multi-scan' in accordance with the
/home/data/users/saulius/crontab/automatic-downloads/rss-feeds/RSC/lib/dictionaries/cif_core.dic
dictionary named 'cif_core.dic' version 2.4.2 last updated on
2011-04-26.

Automatic conversion script
Id: cif_fix_values 6909 2019-04-08 15:41:33Z antanas 

 Adding full bibliography for 7059159--7059161.cif.

 Adding full bibliography for 7059159--7059161.cif.
;
_cod_original_sg_symbol_H-M 'P 21/n'
_cod_database_code 7059159
_shelx_shelxl_version_number 2014/7
_shelx_space_group_comment
;
The symmetry employed for this shelxl refinement is uniquely defined
by the following loop, which should always be used as a source of
symmetry information in preference to the above space-group names.
They are only intended as comments.
;
_shelx_estimated_absorpt_t_min 0.676
_shelx_estimated_absorpt_t_max 0.782

loop_
_space_group_symop_operation_xyz
'x, y, z'
'-x+1/2, y+1/2, -z+1/2'
'-x, -y, -z'
'x-1/2, -y-1/2, z-1/2'

loop_
_atom_site_label
_atom_site_type_symbol
_atom_site_fract_x
_atom_site_fract_y
_atom_site_fract_z
_atom_site_U_iso_or_equiv
_atom_site_adp_type
_atom_site_occupancy
_atom_site_site_symmetry_order
_atom_site_calc_flag
_atom_site_refinement_flags_posn
_atom_site_refinement_flags_adp
_atom_site_refinement_flags_occupancy
_atom_site_disorder_assembly
_atom_site_disorder_group
Co1 Co 0.73235(6) 0.26719(7) 0.55089(6) 0.0410(4) Uani 1 1 d . U . . .
Co2 Co 0.10950(6) 0.27346(9) 0.71830(7) 0.0547(5) Uani 1 1 d . U . . .
Gd1 Gd 0.49630(2) 0.20196(2) 0.56224(2) 0.03470(14) Uani 1 1 d . U . . .
Gd2 Gd 0.54334(2) 0.29362(2) 0.70024(2) 0.03339(14) Uani 1 1 d . U . . .
Gd3 Gd 0.34609(2) 0.20522(2) 0.71191(2) 0.03706(14) Uani 1 1 d . U . . .
Gd4 Gd 0.29935(2) 0.29088(2) 0.56938(2) 0.03348(14) Uani 1 1 d . U . . .
N1 N 0.7202(4) 0.3297(4) 0.4988(4) 0.0441(18) Uani 1 1 d . U . . .
N2 N 0.6686(4) 0.2366(4) 0.4874(4) 0.0410(17) Uani 1 1 d . U . . .
N3 N 0.1236(4) 0.3353(5) 0.7685(4) 0.053(2) Uani 1 1 d . U . . .
N4 N 0.1721(4) 0.2416(5) 0.7814(4) 0.0443(18) Uani 1 1 d . U . . .
C1 C 0.7554(6) 0.3742(6) 0.5082(6) 0.060(3) Uani 1 1 d . U . . .
H1 H 0.7887 0.3759 0.5413 0.072 Uiso 1 1 calc R U . . .
C2 C 0.7432(7) 0.4182(6) 0.4694(6) 0.064(3) Uani 1 1 d . U . . .
H2 H 0.7701 0.4479 0.4729 0.077 Uiso 1 1 calc R U . . .
C3 C 0.6922(7) 0.4166(6) 0.4272(6) 0.065(3) Uani 1 1 d . U . . .
H3 H 0.6806 0.4480 0.4038 0.078 Uiso 1 1 calc R U . . .
C4 C 0.6545(6) 0.3699(6) 0.4160(6) 0.061(3) Uani 1 1 d . U . . .
H4 H 0.6199 0.3681 0.3843 0.074 Uiso 1 1 calc R U . . .
C5 C 0.6719(5) 0.3268(5) 0.4547(5) 0.045(2) Uani 1 1 d . U . . .
C6 C 0.6426(5) 0.2733(5) 0.4460(5) 0.044(2) Uani 1 1 d . U . . .
C7 C 0.5968(5) 0.2592(6) 0.3997(5) 0.051(3) Uani 1 1 d . U . . .
H7 H 0.5788 0.2854 0.3713 0.062 Uiso 1 1 calc R U . . .
C8 C 0.5768(5) 0.2053(6) 0.3952(5) 0.051(2) Uani 1 1 d . U . . .
H8 H 0.5449 0.1948 0.3632 0.061 Uiso 1 1 calc R U . . .
C9 C 0.6021(5) 0.1680(6) 0.4353(5) 0.052(3) Uani 1 1 d . U . . .
H9 H 0.5891 0.1312 0.4322 0.062 Uiso 1 1 calc R U . . .
C10 C 0.6477(5) 0.1854(5) 0.4810(5) 0.046(2) Uani 1 1 d . U . . .
H10 H 0.6654 0.1596 0.5099 0.055 Uiso 1 1 calc R U . . .
C11 C 0.0915(7) 0.3801(7) 0.7623(7) 0.071(3) Uani 1 1 d . U . . .
H11 H 0.0585 0.3829 0.7292 0.085 Uiso 1 1 calc R U . . .
C12 C 0.1023(8) 0.4238(8) 0.8005(7) 0.084(4) Uani 1 1 d . U . . .
H12 H 0.0761 0.4541 0.7951 0.101 Uiso 1 1 calc R U . . .
C13 C 0.1536(7) 0.4214(7) 0.8477(7) 0.072(3) Uani 1 1 d . U . . .
H13 H 0.1646 0.4507 0.8742 0.086 Uiso 1 1 calc R U . . .
C14 C 0.1875(6) 0.3736(6) 0.8536(6) 0.062(3) Uani 1 1 d . U . . .
H14 H 0.2234 0.3713 0.8838 0.075 Uiso 1 1 calc R U . . .
C15 C 0.1707(5) 0.3301(6) 0.8173(5) 0.051(2) Uani 1 1 d . U . . .
C16 C 0.1989(4) 0.2774(6) 0.8235(5) 0.045(2) Uani 1 1 d . U . . .
C17 C 0.2432(5) 0.2603(5) 0.8713(5) 0.043(2) Uani 1 1 d . U . . .
H17 H 0.2606 0.2856 0.9009 0.051 Uiso 1 1 calc R U . . .
C18 C 0.2616(5) 0.2084(5) 0.8761(5) 0.048(2) Uani 1 1 d . U . . .
H18 H 0.2908 0.1961 0.9094 0.057 Uiso 1 1 calc R U . . .
C19 C 0.2363(5) 0.1718(6) 0.8298(5) 0.053(3) Uani 1 1 d . U . . .
H19 H 0.2506 0.1356 0.8299 0.063 Uiso 1 1 calc R U . . .
C20 C 0.1911(5) 0.1904(6) 0.7855(5) 0.054(3) Uani 1 1 d . U . . .
H20 H 0.1721 0.1655 0.7560 0.065 Uiso 1 1 calc R U . . .
O41 O 0.5214(4) 0.1084(3) 0.5935(4) 0.0512(19) Uani 1 1 d . U . . .
O42 O 0.5521(3) 0.3874(3) 0.6672(3) 0.0426(16) Uani 1 1 d . U . . .
O43 O 0.3239(4) 0.1100(3) 0.6855(4) 0.0506(19) Uani 1 1 d . U . . .
O44 O 0.2920(3) 0.3856(3) 0.5979(3) 0.0406(16) Uani 1 1 d . U . . .
O45 O 0.7895(3) 0.3043(4) 0.6083(3) 0.0498(19) Uani 1 1 d . U . . .
O46 O 0.0544(4) 0.3136(5) 0.6609(4) 0.077(3) Uani 1 1 d . U . . .
C41 C 0.4851(7) 0.0617(6) 0.5636(7) 0.076(4) Uani 1 1 d . U . . .
H41A H 0.4508 0.0755 0.5337 0.114 Uiso 1 1 calc R U . . .
H41B H 0.4710 0.0403 0.5916 0.114 Uiso 1 1 calc R U . . .
H41C H 0.5094 0.0386 0.5459 0.114 Uiso 1 1 calc R U . . .
C43 C 0.3641(7) 0.0672(6) 0.7169(6) 0.066(4) Uani 1 1 d . U . . .
H43A H 0.3990 0.0645 0.7019 0.099 Uiso 1 1 calc R U . . .
H43B H 0.3431 0.0322 0.7119 0.099 Uiso 1 1 calc R U . . .
H43C H 0.3770 0.0764 0.7580 0.099 Uiso 1 1 calc R U . . .
C42 C 0.5393(6) 0.4336(6) 0.6996(6) 0.056(3) Uani 1 1 d . U . . .
H42A H 0.5606 0.4293 0.7404 0.085 Uiso 1 1 calc R U . . .
H42B H 0.4964 0.4355 0.6954 0.085 Uiso 1 1 calc R U . . .
H42C H 0.5524 0.4673 0.6849 0.085 Uiso 1 1 calc R U . . .
C44 C 0.3022(5) 0.4315(5) 0.5616(5) 0.046(3) Uani 1 1 d . U . . .
H44A H 0.3206 0.4176 0.5325 0.069 Uiso 1 1 calc R U . . .
H44B H 0.3287 0.4583 0.5859 0.069 Uiso 1 1 calc R U . . .
H44C H 0.2641 0.4488 0.5425 0.069 Uiso 1 1 calc R U . . .
C45 C 0.8487(5) 0.2891(8) 0.6251(7) 0.083(5) Uani 1 1 d . U . . .
H45A H 0.8519 0.2514 0.6390 0.124 Uiso 1 1 calc R U . . .
H45B H 0.8707 0.3132 0.6560 0.124 Uiso 1 1 calc R U . . .
H45C H 0.8655 0.2918 0.5921 0.124 Uiso 1 1 calc R U . . .
C46 C -0.0071(6) 0.3033(9) 0.6462(6) 0.087(5) Uani 1 1 d . U . . .
H46A H -0.0147 0.2657 0.6328 0.131 Uiso 1 1 calc R U . . .
H46B H -0.0276 0.3283 0.6155 0.131 Uiso 1 1 calc R U . . .
H46C H -0.0219 0.3089 0.6801 0.131 Uiso 1 1 calc R U . . .
Na1 Na 0.65530(18) 0.3794(2) 0.6458(2) 0.0485(10) Uani 1 1 d . U . . .
Na2 Na 0.1910(2) 0.3809(2) 0.61980(19) 0.0552(12) Uani 1 1 d . U . . .
O51 O 0.6198(4) 0.4568(4) 0.5922(4) 0.065(2) Uani 1 1 d . U . . .
O52 O 0.6843(3) 0.3908(4) 0.7476(3) 0.0508(19) Uani 1 1 d . U . . .
O53 O 0.7519(4) 0.3924(4) 0.6456(4) 0.063(2) Uani 1 1 d . U . . .
O54 O 0.1578(4) 0.3900(4) 0.5174(4) 0.059(2) Uani 1 1 d . U . . .
O55 O 0.0971(5) 0.3996(6) 0.6223(5) 0.090(3) Uani 1 1 d . U . . .
O56 O 0.2306(5) 0.4597(5) 0.6693(5) 0.087(3) Uani 1 1 d . U . . .
C51 C 0.6501(7) 0.4846(7) 0.5585(8) 0.088(6) Uani 1 1 d . U . . .
H51A H 0.6911 0.4711 0.5671 0.132 Uiso 1 1 calc R U . . .
H51B H 0.6504 0.5236 0.5670 0.132 Uiso 1 1 calc R U . . .
H51C H 0.6300 0.4785 0.5177 0.132 Uiso 1 1 calc R U . . .
C52 C 0.7401(6) 0.3723(7) 0.7824(6) 0.070(4) Uani 1 1 d . U . . .
H52A H 0.7347 0.3379 0.8010 0.106 Uiso 1 1 calc R U . . .
H52B H 0.7569 0.3997 0.8119 0.106 Uiso 1 1 calc R U . . .
H52C H 0.7672 0.3666 0.7583 0.106 Uiso 1 1 calc R U . . .
C53 C 0.7981(6) 0.4313(7) 0.6616(7) 0.076(4) Uani 1 1 d . U . . .
H53A H 0.8070 0.4457 0.6269 0.113 Uiso 1 1 calc R U . . .
H53B H 0.8338 0.4141 0.6864 0.113 Uiso 1 1 calc R U . . .
H53C H 0.7856 0.4612 0.6825 0.113 Uiso 1 1 calc R U . . .
C54 C 0.1031(6) 0.3619(8) 0.4925(7) 0.078(4) Uani 1 1 d . U . . .
H54A H 0.1115 0.3266 0.4775 0.117 Uiso 1 1 calc R U . . .
H54B H 0.0782 0.3837 0.4610 0.117 Uiso 1 1 calc R U . . .
H54C H 0.0819 0.3561 0.5219 0.117 Uiso 1 1 calc R U . . .
C55 C 0.0528(7) 0.4395(9) 0.6022(8) 0.098(6) Uani 1 1 d . U . . .
H55A H 0.0717 0.4750 0.6015 0.148 Uiso 1 1 calc R U . . .
H55B H 0.0269 0.4412 0.6280 0.148 Uiso 1 1 calc R U . . .
H55C H 0.0291 0.4300 0.5633 0.148 Uiso 1 1 calc R U . . .
C56 C 0.2088(13) 0.4836(13) 0.7108(11) 0.176(11) Uani 1 1 d . U . . .
H56A H 0.1652 0.4832 0.6984 0.263 Uiso 1 1 calc R U . . .
H56B H 0.2229 0.5213 0.7166 0.263 Uiso 1 1 calc R U . . .
H56C H 0.2229 0.4634 0.7470 0.263 Uiso 1 1 calc R U . . .
P1_1 P 0.44686(11) 0.33412(11) 0.55865(11) 0.0312(5) Uani 1 1 d . U . . .
O1_1 O 0.4879(3) 0.2921(3) 0.5984(3) 0.0326(14) Uani 1 1 d . U . . .
O2_1 O 0.4621(3) 0.3921(3) 0.5803(3) 0.0358(15) Uani 1 1 d . U . . .
O3_1 O 0.3818(3) 0.3192(3) 0.5484(3) 0.0340(15) Uani 1 1 d . U . . .
O4_1 O 0.4905(3) 0.1559(3) 0.4808(3) 0.0478(18) Uani 1 1 d . U . . .
N1_1 N 0.4591(3) 0.2681(4) 0.4758(4) 0.0356(17) Uani 1 1 d . U . . .
C1_1 C 0.4646(4) 0.3269(4) 0.4903(4) 0.0319(18) Uani 1 1 d . U . . .
C2_1 C 0.5295(4) 0.3430(5) 0.4955(4) 0.037(2) Uani 1 1 d . U . . .
H2A_1 H 0.5562 0.3209 0.5254 0.056 Uiso 1 1 calc R U . . .
H2B_1 H 0.5352 0.3816 0.5058 0.056 Uiso 1 1 calc R U . . .
H2C_1 H 0.5383 0.3368 0.4586 0.056 Uiso 1 1 calc R U . . .
C3_1 C 0.4225(5) 0.3648(5) 0.4451(5) 0.044(2) Uani 1 1 d . U . . .
H3A_1 H 0.4343 0.3641 0.4091 0.065 Uiso 1 1 calc R U . . .
H3B_1 H 0.4256 0.4022 0.4600 0.065 Uiso 1 1 calc R U . . .
H3C_1 H 0.3814 0.3521 0.4378 0.065 Uiso 1 1 calc R U . . .
C4_1 C 0.4334(5) 0.2536(5) 0.4235(4) 0.040(2) Uani 1 1 d . U . . .
H4_1 H 0.4130 0.2818 0.3990 0.048 Uiso 1 1 calc R U . . .
C5_1 C 0.4311(4) 0.2011(5) 0.3970(5) 0.043(2) Uani 1 1 d . U . . .
C6_1 C 0.4020(5) 0.1967(6) 0.3395(5) 0.051(3) Uani 1 1 d . U . . .
H6_1 H 0.3802 0.2272 0.3205 0.062 Uiso 1 1 calc R U . . .
C7_1 C 0.4032(6) 0.1496(7) 0.3082(6) 0.069(3) Uani 1 1 d . U . . .
H7_1 H 0.3848 0.1487 0.2679 0.083 Uiso 1 1 calc R U . . .
C8_1 C 0.4316(6) 0.1037(7) 0.3362(6) 0.070(3) Uani 1 1 d . U . . .
H8_1 H 0.4307 0.0703 0.3159 0.084 Uiso 1 1 calc R U . . .
C9_1 C 0.4610(6) 0.1072(6) 0.3937(6) 0.063(3) Uani 1 1 d . U . . .
H9_1 H 0.4824 0.0762 0.4119 0.075 Uiso 1 1 calc R U . . .
C10_1 C 0.4610(5) 0.1550(5) 0.4279(5) 0.046(2) Uani 1 1 d . U . . .
P1_2 P 0.49992(12) 0.16406(12) 0.71012(12) 0.0382(6) Uani 1 1 d . U . . .
O1_2 O 0.5217(3) 0.2029(3) 0.6694(3) 0.0374(15) Uani 1 1 d . U . . .
O2_2 O 0.5045(4) 0.1057(3) 0.6943(4) 0.0483(18) Uani 1 1 d . U . . .
O3_2 O 0.4396(3) 0.1819(3) 0.7145(3) 0.0435(17) Uani 1 1 d . U . . .
O4_2 O 0.6008(3) 0.3389(3) 0.7790(3) 0.0430(17) Uani 1 1 d . U . . .
N1_2 N 0.5550(4) 0.2344(4) 0.7908(4) 0.0409(18) Uani 1 1 d . U . . .
C1_2 C 0.5514(5) 0.1742(5) 0.7817(5) 0.045(2) Uani 1 1 d . U . . .
C2_2 C 0.6151(5) 0.1568(6) 0.7815(5) 0.055(3) Uani 1 1 d . U . . .
H2A_2 H 0.6278 0.1779 0.7525 0.082 Uiso 1 1 calc R U . . .
H2B_2 H 0.6152 0.1179 0.7724 0.082 Uiso 1 1 calc R U . . .
H2C_2 H 0.6425 0.1635 0.8196 0.082 Uiso 1 1 calc R U . . .
C3_2 C 0.5293(6) 0.1415(6) 0.8264(6) 0.058(3) Uani 1 1 d . U . . .
H3A_2 H 0.4912 0.1565 0.8290 0.087 Uiso 1 1 calc R U . . .
H3B_2 H 0.5586 0.1440 0.8640 0.087 Uiso 1 1 calc R U . . .
H3C_2 H 0.5239 0.1033 0.8144 0.087 Uiso 1 1 calc R U . . .
C4_2 C 0.5592(4) 0.2530(5) 0.8430(5) 0.044(2) Uani 1 1 d . U . . .
H4_2 H 0.5551 0.2274 0.8712 0.052 Uiso 1 1 calc R U . . .
C5_2 C 0.5695(4) 0.3090(5) 0.8608(5) 0.042(2) Uani 1 1 d . U . . .
C6_2 C 0.5617(4) 0.3220(6) 0.9158(5) 0.046(2) Uani 1 1 d . U . . .
H6_2 H 0.5481 0.2947 0.9371 0.056 Uiso 1 1 calc R U . . .
C7_2 C 0.5733(5) 0.3726(6) 0.9382(5) 0.053(3) Uani 1 1 d . U . . .
H7_2 H 0.5672 0.3811 0.9745 0.063 Uiso 1 1 calc R U . . .
C8_2 C 0.5945(6) 0.4122(7) 0.9072(6) 0.065(3) Uani 1 1 d . U . . .
H8_2 H 0.6017 0.4480 0.9224 0.077 Uiso 1 1 calc R U . . .
C9_2 C 0.6050(6) 0.4004(6) 0.8557(6) 0.059(3) Uani 1 1 d . U . . .
H9_2 H 0.6223 0.4270 0.8368 0.071 Uiso 1 1 calc R U . . .
C10_2 C 0.5905(5) 0.3500(5) 0.8313(5) 0.045(2) Uani 1 1 d . U . . .
P1_3 P 0.39527(10) 0.33710(12) 0.70954(11) 0.0326(6) Uani 1 1 d . U . . .
O1_3 O 0.3532(3) 0.2942(3) 0.6703(3) 0.0353(14) Uani 1 1 d . U . . .
O2_3 O 0.3800(3) 0.3936(3) 0.6854(3) 0.0396(16) Uani 1 1 d . U . . .
O3_3 O 0.4601(3) 0.3224(3) 0.7197(3) 0.0358(15) Uani 1 1 d . U . . .
O4_3 O 0.3527(4) 0.1626(4) 0.7956(3) 0.0509(19) Uani 1 1 d . U . . .
N1_3 N 0.3819(4) 0.2743(4) 0.7967(4) 0.0414(18) Uani 1 1 d . U . . .
C1_3 C 0.3770(4) 0.3337(5) 0.7785(5) 0.038(2) Uani 1 1 d . U . . .
C2_3 C 0.3131(4) 0.3499(5) 0.7712(5) 0.046(3) Uani 1 1 d . U . . .
H2A_3 H 0.2870 0.3264 0.7424 0.070 Uiso 1 1 calc R U . . .
H2B_3 H 0.3074 0.3879 0.7585 0.070 Uiso 1 1 calc R U . . .
H2C_3 H 0.3035 0.3460 0.8081 0.070 Uiso 1 1 calc R U . . .
C3_3 C 0.4186(5) 0.3741(5) 0.8214(4) 0.041(2) Uani 1 1 d . U . . .
H3A_3 H 0.4056 0.3769 0.8566 0.062 Uiso 1 1 calc R U . . .
H3B_3 H 0.4167 0.4101 0.8034 0.062 Uiso 1 1 calc R U . . .
H3C_3 H 0.4597 0.3607 0.8309 0.062 Uiso 1 1 calc R U . . .
C4_3 C 0.4077(4) 0.2640(5) 0.8483(5) 0.046(2) Uani 1 1 d . U . . .
H4_3 H 0.4276 0.2934 0.8713 0.055 Uiso 1 1 calc R U . . .
C5_3 C 0.4102(5) 0.2100(5) 0.8770(5) 0.046(2) Uani 1 1 d . U . . .
C6_3 C 0.4426(6) 0.2084(7) 0.9383(6) 0.065(3) Uani 1 1 d . U . . .
H6_3 H 0.4620 0.2400 0.9572 0.078 Uiso 1 1 calc R U . . .
C7_3 C 0.4444(7) 0.1608(7) 0.9679(6) 0.068(3) Uani 1 1 d . U . . .
H7_3 H 0.4662 0.1584 1.0072 0.082 Uiso 1 1 calc R U . . .
C8_3 C 0.4136(6) 0.1155(7) 0.9393(6) 0.066(3) Uani 1 1 d . U . . .
H8_3 H 0.4139 0.0829 0.9606 0.079 Uiso 1 1 calc R U . . .
C9_3 C 0.3831(6) 0.1159(6) 0.8823(6) 0.059(3) Uani 1 1 d . U . . .
H9_3 H 0.3636 0.0839 0.8644 0.071 Uiso 1 1 calc R U . . .
C10_3 C 0.3808(5) 0.1643(6) 0.8502(5) 0.051(2) Uani 1 1 d . U . . .
P1_4 P 0.34228(11) 0.16063(12) 0.56518(12) 0.0366(6) Uani 1 1 d . U . . .
O1_4 O 0.3199(3) 0.2013(3) 0.6039(3) 0.0371(15) Uani 1 1 d . U . . .
O2_4 O 0.3380(3) 0.1021(3) 0.5837(3) 0.0435(17) Uani 1 1 d . U . . .
O3_4 O 0.4028(3) 0.1778(3) 0.5613(3) 0.0359(15) Uani 1 1 d . U . . .
O4_4 O 0.2410(3) 0.3328(3) 0.4892(3) 0.0395(16) Uani 1 1 d . U . . .
N1_4 N 0.2870(3) 0.2283(4) 0.4825(3) 0.0345(16) Uani 1 1 d . U . . .
C1_4 C 0.2901(4) 0.1683(5) 0.4949(4) 0.0365(19) Uani 1 1 d . U . . .
C2_4 C 0.2270(4) 0.1521(5) 0.4928(5) 0.044(3) Uani 1 1 d . U . . .
H2A_4 H 0.2140 0.1725 0.5222 0.065 Uiso 1 1 calc R U . . .
H2B_4 H 0.2255 0.1130 0.5003 0.065 Uiso 1 1 calc R U . . .
H2C_4 H 0.2006 0.1605 0.4547 0.065 Uiso 1 1 calc R U . . .
C3_4 C 0.3114(5) 0.1327(5) 0.4502(5) 0.044(3) Uani 1 1 d . U . . .
H3A_4 H 0.2845 0.1383 0.4116 0.066 Uiso 1 1 calc R U . . .
H3B_4 H 0.3112 0.0942 0.4607 0.066 Uiso 1 1 calc R U . . .
H3C_4 H 0.3519 0.1435 0.4504 0.066 Uiso 1 1 calc R U . . .
C4_4 C 0.2826(4) 0.2445(5) 0.4301(4) 0.039(2) Uani 1 1 d . U . . .
H4_4 H 0.2879 0.2178 0.4035 0.047 Uiso 1 1 calc R U . . .
C5_4 C 0.2702(5) 0.3001(5) 0.4088(4) 0.041(2) Uani 1 1 d . U . . .
C6_4 C 0.2787(5) 0.3103(5) 0.3544(5) 0.047(2) Uani 1 1 d . U . . .
H6_4 H 0.2915 0.2814 0.3345 0.056 Uiso 1 1 calc R U . . .
C7_4 C 0.2692(5) 0.3614(5) 0.3289(5) 0.045(2) Uani 1 1 d . U . . .
H7_4 H 0.2759 0.3680 0.2923 0.054 Uiso 1 1 calc R U . . .
C8_4 C 0.2497(5) 0.4022(5) 0.3584(5) 0.047(2) Uani 1 1 d . U . . .
H8_4 H 0.2430 0.4375 0.3418 0.056 Uiso 1 1 calc R U . . .
C9_4 C 0.2394(5) 0.3933(5) 0.4120(5) 0.047(2) Uani 1 1 d . U . . .
H9_4 H 0.2253 0.4219 0.4313 0.056 Uiso 1 1 calc R U . . .
C10_4 C 0.2503(4) 0.3411(5) 0.4372(5) 0.041(2) Uani 1 1 d . U . . .
P1_5 P 0.64408(11) 0.25602(13) 0.61595(12) 0.0365(6) Uani 1 1 d . U . . .
O1_5 O 0.5938(3) 0.2250(3) 0.5755(3) 0.0358(15) Uani 1 1 d . U . . .
O2_5 O 0.6260(3) 0.2844(3) 0.6654(3) 0.0393(15) Uani 1 1 d . U . . .
O3_5 O 0.6751(3) 0.2987(3) 0.5890(3) 0.0420(16) Uani 1 1 d . U . . .
O4_5 O 0.7888(3) 0.2428(4) 0.5143(3) 0.0486(18) Uani 1 1 d . U . . .
N1_5 N 0.7398(4) 0.2055(4) 0.6010(4) 0.0434(19) Uani 1 1 d . U . . .
C1_5 C 0.7046(5) 0.2077(5) 0.6459(5) 0.045(2) Uani 1 1 d . U . . .
C2_5 C 0.6797(6) 0.1519(6) 0.6548(6) 0.058(3) Uani 1 1 d . U . . .
H2A_5 H 0.7126 0.1268 0.6713 0.086 Uiso 1 1 calc R U . . .
H2B_5 H 0.6559 0.1377 0.6177 0.086 Uiso 1 1 calc R U . . .
H2C_5 H 0.6546 0.1553 0.6812 0.086 Uiso 1 1 calc R U . . .
C3_5 C 0.7461(5) 0.2276(6) 0.7000(5) 0.056(3) Uani 1 1 d . U . . .
H3A_5 H 0.7827 0.2059 0.7089 0.085 Uiso 1 1 calc R U . . .
H3B_5 H 0.7273 0.2242 0.7316 0.085 Uiso 1 1 calc R U . . .
H3C_5 H 0.7557 0.2659 0.6955 0.085 Uiso 1 1 calc R U . . .
C4_5 C 0.7724(5) 0.1628(6) 0.5994(5) 0.056(3) Uani 1 1 d . U . . .
H4_5 H 0.7720 0.1345 0.6262 0.068 Uiso 1 1 calc R U . . .
C5_5 C 0.8080(6) 0.1550(7) 0.5618(6) 0.062(3) Uani 1 1 d . U . . .
C6_5 C 0.8394(8) 0.1037(8) 0.5666(7) 0.088(5) Uani 1 1 d . U . . .
H6_5 H 0.8330 0.0771 0.5929 0.106 Uiso 1 1 calc R U . . .
C7_5 C 0.8781(7) 0.0922(8) 0.5344(7) 0.088(5) Uani 1 1 d . U . . .
H7_5 H 0.8960 0.0574 0.5353 0.106 Uiso 1 1 calc R U . . .
C8_5 C 0.8900(8) 0.1361(8) 0.4991(8) 0.094(5) Uani 1 1 d . U . . .
H8_5 H 0.9202 0.1310 0.4800 0.113 Uiso 1 1 calc R U . . .
C9_5 C 0.8594(5) 0.1852(7) 0.4921(6) 0.065(3) Uani 1 1 d . U . . .
H9_5 H 0.8667 0.2116 0.4661 0.078 Uiso 1 1 calc R U . . .
C10_5 C 0.8177(5) 0.1961(6) 0.5228(5) 0.056(3) Uani 1 1 d . U . . .
P1_6 P 0.19761(11) 0.25817(14) 0.65359(12) 0.0414(7) Uani 1 1 d . U . . .
O1_6 O 0.2476(3) 0.2270(3) 0.6939(3) 0.0442(17) Uani 1 1 d . U . . .
O2_6 O 0.2155(3) 0.2840(3) 0.6032(3) 0.0431(16) Uani 1 1 d . U . . .
O3_6 O 0.1711(3) 0.3007(3) 0.6869(3) 0.0429(16) Uani 1 1 d . U . . .
O4_6 O 0.0529(3) 0.2521(5) 0.7552(3) 0.070(2) Uani 1 1 d . U . . .
N1_6 N 0.0997(4) 0.2120(5) 0.6698(4) 0.059(2) Uani 1 1 d . U . . .
C1_6 C 0.1360(5) 0.2090(6) 0.6260(5) 0.053(2) Uani 1 1 d . U . . .
C2_6 C 0.1614(6) 0.1524(6) 0.6202(6) 0.063(3) Uani 1 1 d . U . . .
H2A_6 H 0.1332 0.1321 0.5896 0.094 Uiso 1 1 calc R U . . .
H2B_6 H 0.1679 0.1327 0.6567 0.094 Uiso 1 1 calc R U . . .
H2C_6 H 0.1993 0.1562 0.6105 0.094 Uiso 1 1 calc R U . . .
C3_6 C 0.0971(5) 0.2287(6) 0.5663(5) 0.052(3) Uani 1 1 d . U . . .
H3A_6 H 0.0776 0.1972 0.5439 0.078 Uiso 1 1 calc R U . . .
H3B_6 H 0.1224 0.2470 0.5457 0.078 Uiso 1 1 calc R U . . .
H3C_6 H 0.0669 0.2541 0.5718 0.078 Uiso 1 1 calc R U . . .
C4_6 C 0.0610(7) 0.1745(8) 0.6649(6) 0.087(5) Uani 1 1 d . U . . .
H4_6 H 0.0598 0.1471 0.6368 0.105 Uiso 1 1 calc R U . . .
C5_6 C 0.0184(7) 0.1707(9) 0.6989(6) 0.095(5) Uani 1 1 d . U . . .
C6_6 C -0.0124(16) 0.115(2) 0.6959(14) 0.109(10) Uani 0.64(4) 1 d . U P A 1
H6_6 H -0.0016 0.0867 0.6744 0.131 Uiso 0.64(4) 1 calc R U P A 1
C7_6 C -0.0540(15) 0.107(2) 0.7231(13) 0.110(11) Uani 0.64(4) 1 d . U P A 1
H7_6 H -0.0813 0.0777 0.7128 0.132 Uiso 0.64(4) 1 calc R U P A 1
C8_6 C -0.0562(19) 0.145(2) 0.7693(17) 0.132(14) Uani 0.64(4) 1 d . U P A 1
H8_6 H -0.0785 0.1351 0.7954 0.159 Uiso 0.64(4) 1 calc R U P A 1
C6A_6 C -0.0366(17) 0.149(2) 0.6788(16) 0.062(10) Uani 0.36(4) 1 d . U P A -1
H6A_6 H -0.0475 0.1349 0.6406 0.074 Uiso 0.36(4) 1 calc R U P A -1
C7A_6 C -0.0777(15) 0.145(2) 0.7096(14) 0.055(9) Uani 0.36(4) 1 d . U P A -1
H7A_6 H -0.1085 0.1189 0.6990 0.066 Uiso 0.36(4) 1 calc R U P A -1
C8A_6 C -0.0756(16) 0.180(2) 0.7572(15) 0.057(9) Uani 0.36(4) 1 d . U P A -1
H8A_6 H -0.1084 0.1885 0.7720 0.068 Uiso 0.36(4) 1 calc R U P A -1
C9_6 C -0.0233(6) 0.1991(10) 0.7766(6) 0.100(5) Uani 1 1 d . U . . .
H9_6 H -0.0303 0.2257 0.8026 0.120 Uiso 1 1 calc R U . A 1
C10_6 C 0.0182(6) 0.2095(8) 0.7438(5) 0.080(4) Uani 1 1 d . U . . .

loop_
_atom_site_aniso_label
_atom_site_aniso_U_11
_atom_site_aniso_U_22
_atom_site_aniso_U_33
_atom_site_aniso_U_23
_atom_site_aniso_U_13
_atom_site_aniso_U_12
Co1 0.0192(6) 0.0720(10) 0.0363(8) 0.0064(7) 0.0152(6) 0.0042(6)
Co2 0.0195(7) 0.1156(15) 0.0336(8) -0.0076(9) 0.0154(6) -0.0037(8)
Gd1 0.0245(2) 0.0474(3) 0.0369(3) -0.0005(2) 0.0165(2) 0.0015(2)
Gd2 0.0209(2) 0.0502(3) 0.0320(3) 0.0022(2) 0.01227(19) 0.0021(2)
Gd3 0.0252(3) 0.0544(3) 0.0356(3) 0.0025(2) 0.0151(2) -0.0010(2)
Gd4 0.0193(2) 0.0523(3) 0.0316(3) -0.0012(2) 0.01186(19) -0.0001(2)
N1 0.031(4) 0.075(4) 0.035(4) 0.004(3) 0.025(3) 0.006(3)
N2 0.023(3) 0.069(4) 0.038(4) 0.002(3) 0.022(3) 0.013(3)
N3 0.030(4) 0.103(5) 0.035(4) -0.004(3) 0.025(3) -0.001(3)
N4 0.025(4) 0.088(5) 0.026(3) -0.005(3) 0.017(3) -0.013(3)
C1 0.060(6) 0.078(6) 0.051(6) 0.004(5) 0.032(5) -0.007(5)
C2 0.073(7) 0.078(7) 0.055(6) 0.006(5) 0.041(5) 0.005(5)
C3 0.077(7) 0.074(7) 0.057(6) 0.006(5) 0.039(5) 0.015(5)
C4 0.063(6) 0.078(6) 0.051(6) 0.010(5) 0.029(5) 0.020(5)
C5 0.036(4) 0.071(5) 0.036(4) 0.002(4) 0.022(3) 0.015(3)
C6 0.031(4) 0.074(5) 0.035(4) 0.002(3) 0.022(3) 0.015(3)
C7 0.033(5) 0.087(6) 0.038(5) 0.000(4) 0.015(4) 0.011(4)
C8 0.037(5) 0.092(6) 0.032(5) -0.007(4) 0.024(4) 0.008(4)
C9 0.037(5) 0.088(6) 0.040(5) -0.007(4) 0.027(4) 0.003(4)
C10 0.034(5) 0.072(5) 0.041(5) 0.000(4) 0.024(4) 0.008(4)
C11 0.057(7) 0.107(7) 0.059(7) 0.002(5) 0.032(5) 0.009(5)
C12 0.079(8) 0.107(8) 0.075(7) -0.004(6) 0.033(6) 0.011(6)
C13 0.075(7) 0.094(7) 0.062(7) 0.003(6) 0.045(5) -0.001(6)
C14 0.059(6) 0.086(6) 0.053(6) -0.004(5) 0.034(5) -0.012(5)
C15 0.035(5) 0.086(5) 0.039(5) 0.000(4) 0.024(4) -0.006(4)
C16 0.023(4) 0.085(5) 0.032(4) -0.002(3) 0.018(3) -0.011(3)
C17 0.039(3) 0.056(3) 0.039(3) -0.002(2) 0.020(2) -0.005(2)
C18 0.039(5) 0.077(5) 0.034(5) 0.003(4) 0.022(4) -0.005(4)
C19 0.040(5) 0.083(6) 0.042(5) -0.001(4) 0.026(4) -0.012(4)
C20 0.043(5) 0.086(6) 0.041(5) -0.006(4) 0.024(4) -0.013(4)
O41 0.057(5) 0.053(4) 0.050(4) 0.000(3) 0.025(4) 0.006(3)
O42 0.026(3) 0.055(4) 0.048(4) 0.005(3) 0.012(3) -0.001(3)
O43 0.050(4) 0.058(4) 0.048(4) 0.006(3) 0.020(3) -0.003(3)
O44 0.030(3) 0.059(4) 0.033(3) -0.001(3) 0.009(3) 0.007(3)
O45 0.027(3) 0.098(6) 0.029(3) 0.002(3) 0.014(3) -0.006(3)
O46 0.024(3) 0.153(8) 0.056(5) -0.002(5) 0.016(3) 0.012(4)
C41 0.078(9) 0.059(7) 0.084(10) -0.004(6) 0.011(8) 0.003(6)
C43 0.078(9) 0.060(7) 0.057(8) 0.008(6) 0.012(7) 0.004(6)
C42 0.043(6) 0.065(6) 0.057(7) -0.003(5) 0.005(5) 0.003(5)
C44 0.036(6) 0.064(6) 0.031(5) 0.001(4) -0.003(4) -0.001(5)
C45 0.024(5) 0.145(14) 0.069(9) -0.019(9) -0.003(5) 0.002(6)
C46 0.030(5) 0.182(14) 0.057(7) 0.015(9) 0.022(5) 0.008(6)
Na1 0.030(2) 0.067(3) 0.049(2) 0.009(2) 0.0118(18) -0.0015(19)
Na2 0.039(2) 0.092(3) 0.038(2) 0.000(2) 0.0173(18) 0.018(2)
O51 0.045(5) 0.079(5) 0.074(6) 0.023(5) 0.024(4) 0.004(4)
O52 0.034(4) 0.076(5) 0.044(4) 0.002(4) 0.012(3) -0.010(3)
O53 0.035(4) 0.093(6) 0.070(6) -0.007(5) 0.027(4) -0.014(4)
O54 0.036(4) 0.090(6) 0.049(4) 0.001(4) 0.011(3) 0.019(4)
O55 0.060(5) 0.144(8) 0.075(6) 0.025(6) 0.035(5) 0.045(5)
O56 0.099(7) 0.096(6) 0.070(6) -0.017(5) 0.032(5) 0.022(5)
C51 0.059(8) 0.104(11) 0.115(12) 0.050(10) 0.047(9) 0.020(8)
C52 0.040(6) 0.121(12) 0.044(6) 0.004(7) 0.002(5) 0.002(6)
C53 0.042(6) 0.097(10) 0.088(11) 0.005(8) 0.019(6) -0.017(6)
C54 0.043(6) 0.129(12) 0.061(8) -0.011(8) 0.009(5) -0.001(7)
C55 0.047(8) 0.142(13) 0.110(14) 0.027(11) 0.028(8) 0.039(9)
C56 0.18(2) 0.23(2) 0.123(16) -0.064(17) 0.060(16) 0.065(19)
P1_1 0.0218(12) 0.0467(14) 0.0284(12) 0.0028(11) 0.0121(9) 0.0026(10)
O1_1 0.027(3) 0.048(3) 0.029(3) 0.006(2) 0.016(2) 0.007(2)
O2_1 0.025(3) 0.046(3) 0.038(4) 0.002(3) 0.012(3) 0.001(3)
O3_1 0.022(3) 0.051(4) 0.033(3) -0.001(3) 0.013(2) 0.001(2)
O4_1 0.040(4) 0.064(4) 0.043(3) -0.007(3) 0.019(3) 0.002(3)
N1_1 0.024(4) 0.057(4) 0.031(3) 0.001(3) 0.017(3) -0.002(3)
C1_1 0.019(4) 0.053(4) 0.027(4) 0.002(3) 0.012(3) -0.004(3)
C2_1 0.025(4) 0.063(6) 0.027(5) 0.003(4) 0.015(3) -0.003(4)
C3_1 0.030(5) 0.067(6) 0.038(5) 0.008(5) 0.016(4) 0.002(4)
C4_1 0.030(5) 0.065(5) 0.032(4) -0.002(3) 0.020(3) -0.007(4)
C5_1 0.026(4) 0.073(5) 0.037(4) -0.010(3) 0.021(3) -0.007(4)
C6_1 0.033(5) 0.091(7) 0.034(4) -0.016(4) 0.015(4) -0.007(5)
C7_1 0.055(7) 0.101(7) 0.055(6) -0.027(5) 0.022(5) -0.005(5)
C8_1 0.058(7) 0.095(8) 0.059(6) -0.029(5) 0.022(5) -0.005(6)
C9_1 0.057(7) 0.077(6) 0.062(6) -0.024(5) 0.029(5) -0.008(5)
C10_1 0.037(5) 0.067(5) 0.040(4) -0.010(3) 0.021(3) -0.006(4)
P1_2 0.0300(13) 0.0506(16) 0.0372(14) 0.0075(12) 0.0145(11) 0.0036(11)
O1_2 0.028(3) 0.050(3) 0.037(3) 0.003(3) 0.013(3) 0.001(3)
O2_2 0.053(5) 0.050(4) 0.052(5) 0.011(3) 0.030(4) 0.004(3)
O3_2 0.033(3) 0.058(4) 0.045(4) 0.003(3) 0.020(3) 0.002(3)
O4_2 0.033(4) 0.067(4) 0.030(3) 0.002(3) 0.011(3) -0.003(3)
N1_2 0.033(4) 0.056(4) 0.036(4) 0.007(3) 0.014(3) 0.003(3)
C1_2 0.040(5) 0.056(5) 0.040(4) 0.008(3) 0.013(3) 0.007(4)
C2_2 0.044(5) 0.078(8) 0.042(6) 0.009(6) 0.012(4) 0.013(5)
C3_2 0.065(7) 0.065(7) 0.046(6) 0.011(5) 0.019(5) 0.002(6)
C4_2 0.019(4) 0.077(5) 0.038(4) 0.002(4) 0.011(4) 0.003(4)
C5_2 0.014(4) 0.078(5) 0.035(4) 0.003(3) 0.010(3) 0.007(4)
C6_2 0.019(5) 0.090(6) 0.033(5) 0.001(4) 0.013(4) 0.007(4)
C7_2 0.031(5) 0.092(6) 0.040(5) -0.004(4) 0.018(4) 0.008(5)
C8_2 0.054(7) 0.096(7) 0.048(6) -0.009(5) 0.021(5) -0.005(6)
C9_2 0.060(8) 0.077(6) 0.049(5) -0.002(4) 0.029(5) -0.003(5)
C10_2 0.025(5) 0.078(5) 0.035(4) 0.001(4) 0.013(4) 0.004(4)
P1_3 0.0190(11) 0.0511(15) 0.0315(13) -0.0023(11) 0.0134(10) 0.0004(10)
O1_3 0.022(3) 0.050(3) 0.036(3) 0.000(3) 0.013(2) 0.001(2)
O2_3 0.030(4) 0.055(4) 0.037(4) 0.001(3) 0.013(3) 0.002(3)
O3_3 0.019(3) 0.057(4) 0.035(3) -0.002(3) 0.013(2) 0.000(3)
O4_3 0.052(4) 0.065(5) 0.039(3) 0.006(3) 0.018(3) -0.002(4)
N1_3 0.021(4) 0.063(4) 0.045(4) 0.001(3) 0.016(3) 0.001(3)
C1_3 0.022(4) 0.059(5) 0.038(4) -0.003(3) 0.016(3) 0.001(3)
C2_3 0.024(4) 0.064(7) 0.056(7) -0.004(5) 0.020(4) 0.003(4)
C3_3 0.030(5) 0.069(6) 0.032(5) -0.004(4) 0.019(4) -0.004(4)
C4_3 0.020(4) 0.074(6) 0.049(4) 0.001(4) 0.018(4) 0.005(4)
C5_3 0.030(5) 0.072(5) 0.047(4) 0.004(4) 0.030(4) 0.010(4)
C6_3 0.057(7) 0.092(7) 0.050(5) 0.008(5) 0.020(5) 0.012(5)
C7_3 0.066(8) 0.093(7) 0.050(6) 0.011(5) 0.023(5) 0.016(6)
C8_3 0.065(7) 0.093(7) 0.046(5) 0.013(5) 0.027(5) 0.018(6)
C9_3 0.061(7) 0.077(6) 0.047(5) 0.010(4) 0.029(5) 0.007(5)
C10_3 0.042(5) 0.073(5) 0.044(4) 0.006(4) 0.023(4) 0.008(4)
P1_4 0.0260(12) 0.0508(15) 0.0369(14) -0.0025(12) 0.0154(11) -0.0028(11)
O1_4 0.032(3) 0.055(3) 0.029(3) -0.004(3) 0.016(3) -0.002(3)
O2_4 0.044(4) 0.051(4) 0.040(4) -0.004(3) 0.018(3) -0.007(3)
O3_4 0.024(3) 0.049(4) 0.037(4) -0.001(3) 0.012(2) -0.001(3)
O4_4 0.022(3) 0.064(4) 0.034(3) -0.002(3) 0.010(2) 0.007(3)
N1_4 0.017(3) 0.062(4) 0.027(3) -0.006(3) 0.011(3) -0.001(3)
C1_4 0.026(4) 0.057(4) 0.034(4) -0.009(3) 0.022(3) -0.005(3)
C2_4 0.027(4) 0.073(7) 0.036(5) -0.003(5) 0.016(4) -0.004(4)
C3_4 0.034(5) 0.065(6) 0.042(5) -0.011(5) 0.024(4) -0.005(5)
C4_4 0.027(5) 0.061(5) 0.031(4) -0.009(3) 0.012(3) -0.003(4)
C5_4 0.030(5) 0.066(5) 0.026(4) -0.004(3) 0.005(3) -0.001(4)
C6_4 0.042(6) 0.067(5) 0.035(5) -0.002(4) 0.016(4) -0.001(4)
C7_4 0.029(5) 0.067(5) 0.033(5) -0.006(4) -0.001(4) -0.010(4)
C8_4 0.035(5) 0.068(6) 0.037(5) -0.002(4) 0.007(4) -0.007(4)
C9_4 0.040(6) 0.065(5) 0.035(5) -0.004(4) 0.008(4) -0.002(4)
C10_4 0.020(4) 0.067(5) 0.035(4) -0.005(3) 0.008(3) -0.005(4)
P1_5 0.0205(12) 0.0584(16) 0.0355(14) 0.0048(12) 0.0157(10) 0.0036(11)
O1_5 0.020(3) 0.059(4) 0.035(3) 0.005(3) 0.019(2) 0.005(3)
O2_5 0.022(3) 0.063(4) 0.037(3) 0.001(3) 0.015(3) 0.002(3)
O3_5 0.019(3) 0.066(4) 0.049(4) 0.008(3) 0.023(3) 0.001(3)
O4_5 0.024(3) 0.088(5) 0.042(4) 0.008(3) 0.021(3) 0.009(3)
N1_5 0.021(4) 0.081(5) 0.031(4) 0.008(3) 0.013(3) 0.010(3)
C1_5 0.033(4) 0.081(5) 0.031(4) 0.015(4) 0.022(3) 0.015(4)
C2_5 0.046(6) 0.075(6) 0.058(7) 0.016(5) 0.027(5) 0.016(5)
C3_5 0.041(5) 0.097(8) 0.036(5) 0.019(5) 0.017(4) 0.013(5)
C4_5 0.049(6) 0.089(7) 0.040(6) 0.019(5) 0.026(5) 0.027(5)
C5_5 0.046(6) 0.098(7) 0.050(6) 0.019(5) 0.028(5) 0.029(5)
C6_5 0.087(10) 0.113(8) 0.085(10) 0.031(7) 0.058(9) 0.052(8)
C7_5 0.079(9) 0.126(9) 0.076(9) 0.022(7) 0.048(8) 0.047(8)
C8_5 0.079(10) 0.136(9) 0.093(11) 0.029(8) 0.066(9) 0.051(8)
C9_5 0.036(6) 0.118(8) 0.049(6) 0.008(6) 0.028(5) 0.022(6)
C10_5 0.037(5) 0.097(6) 0.040(5) 0.011(5) 0.021(5) 0.021(5)
P1_6 0.0197(12) 0.0764(19) 0.0330(14) -0.0060(13) 0.0157(10) -0.0058(12)
O1_6 0.024(3) 0.072(4) 0.042(4) -0.001(3) 0.018(3) -0.005(3)
O2_6 0.027(3) 0.076(4) 0.032(3) -0.001(3) 0.017(3) -0.001(3)
O3_6 0.023(3) 0.083(4) 0.015(3) -0.003(3) -0.008(2) 0.005(3)
O4_6 0.025(4) 0.156(7) 0.037(4) -0.015(4) 0.020(3) -0.018(4)
N1_6 0.028(4) 0.119(6) 0.037(4) -0.015(4) 0.022(3) -0.017(4)
C1_6 0.028(4) 0.096(6) 0.042(5) -0.014(4) 0.019(4) -0.016(4)
C2_6 0.044(6) 0.095(7) 0.058(7) -0.016(5) 0.028(5) -0.016(5)
C3_6 0.037(4) 0.082(5) 0.045(4) -0.013(4) 0.027(3) -0.012(4)
C4_6 0.066(7) 0.158(10) 0.055(7) -0.035(7) 0.045(7) -0.054(8)
C5_6 0.052(6) 0.195(11) 0.050(6) -0.036(7) 0.035(6) -0.059(7)
C6_6 0.085(19) 0.195(13) 0.067(16) -0.044(12) 0.054(16) -0.073(13)
C7_6 0.072(18) 0.212(19) 0.064(15) -0.041(15) 0.047(15) -0.077(16)
C8_6 0.11(3) 0.227(18) 0.089(19) -0.059(16) 0.08(2) -0.095(19)
C6A_6 0.037(9) 0.12(2) 0.027(11) 0.005(13) 0.013(8) -0.025(12)
C7A_6 0.026(10) 0.11(2) 0.025(10) 0.019(11) 0.006(8) -0.011(11)
C8A_6 0.027(8) 0.12(2) 0.028(11) 0.011(13) 0.013(8) -0.020(10)
C9_6 0.044(6) 0.213(14) 0.052(7) -0.034(8) 0.028(6) -0.057(8)
C10_6 0.035(6) 0.174(9) 0.037(6) -0.018(6) 0.019(5) -0.035(6)

loop_
_atom_type_symbol
_atom_type_description
_atom_type_scat_dispersion_real
_atom_type_scat_dispersion_imag
_atom_type_scat_source
C C 0.0033 0.0016 'International Tables Vol C Tables 4.2.6.8 and 6.1.1.4'
H H 0.0000 0.0000 'International Tables Vol C Tables 4.2.6.8 and 6.1.1.4'
N N 0.0061 0.0033 'International Tables Vol C Tables 4.2.6.8 and 6.1.1.4'
O O 0.0106 0.0060 'International Tables Vol C Tables 4.2.6.8 and 6.1.1.4'
Na Na 0.0362 0.0249 'International Tables Vol C Tables 4.2.6.8 and 6.1.1.4'
P P 0.1023 0.0942 'International Tables Vol C Tables 4.2.6.8 and 6.1.1.4'
Co Co 0.3494 0.9721 'International Tables Vol C Tables 4.2.6.8 and 6.1.1.4'
Gd Gd -0.1653 3.9035 'International Tables Vol C Tables 4.2.6.8 and 6.1.1.4'

loop_
_geom_angle_atom_site_label_1
_geom_angle_atom_site_label_2
_geom_angle_atom_site_label_3
_geom_angle
O4_5 Co1 O45 93.0(3)
O4_5 Co1 N1_5 95.2(4)
O45 Co1 N1_5 89.7(4)
O4_5 Co1 N1 86.8(4)
O45 Co1 N1 92.4(4)
N1_5 Co1 N1 177.0(4)
O4_5 Co1 N2 89.5(3)
O45 Co1 N2 173.3(4)
N1_5 Co1 N2 96.2(4)
N1 Co1 N2 81.5(4)
O4_5 Co1 O3_5 175.5(4)
O45 Co1 O3_5 84.4(3)
N1_5 Co1 O3_5 88.4(3)
N1 Co1 O3_5 89.7(3)
N2 Co1 O3_5 92.7(3)
O4_6 Co2 N1_6 95.1(4)
O4_6 Co2 O46 93.9(4)
N1_6 Co2 O46 91.1(5)
O4_6 Co2 N3 86.8(4)
N1_6 Co2 N3 177.2(4)
O46 Co2 N3 90.9(5)
O4_6 Co2 O3_6 174.0(4)
N1_6 Co2 O3_6 90.6(4)
O46 Co2 O3_6 87.8(4)
N3 Co2 O3_6 87.4(4)
O4_6 Co2 N4 89.6(4)
N1_6 Co2 N4 95.8(5)
O46 Co2 N4 171.9(5)
N3 Co2 N4 82.0(4)
O3_6 Co2 N4 88.0(3)
O4_1 Gd1 O3_4 91.9(3)
O4_1 Gd1 O1_5 93.8(3)
O3_4 Gd1 O1_5 172.7(2)
O4_1 Gd1 O1_1 142.3(3)
O3_4 Gd1 O1_1 94.0(2)
O1_5 Gd1 O1_1 84.2(2)
O4_1 Gd1 O41 75.3(3)
O3_4 Gd1 O41 84.6(3)
O1_5 Gd1 O41 92.5(3)
O1_1 Gd1 O41 142.2(2)
O4_1 Gd1 O1_2 148.9(3)
O3_4 Gd1 O1_2 88.2(2)
O1_5 Gd1 O1_2 84.6(2)
O1_1 Gd1 O1_2 68.5(2)
O41 Gd1 O1_2 73.7(3)
O4_1 Gd1 N1_1 71.6(3)
O3_4 Gd1 N1_1 92.6(2)
O1_5 Gd1 N1_1 93.4(2)
O1_1 Gd1 N1_1 71.0(2)
O41 Gd1 N1_1 146.7(3)
O1_2 Gd1 N1_1 139.5(3)
O4_1 Gd1 Gd2 166.3(2)
O3_4 Gd1 Gd2 101.83(18)
O1_5 Gd1 Gd2 72.63(18)
O1_1 Gd1 Gd2 36.43(15)
O41 Gd1 Gd2 106.9(2)
O1_2 Gd1 Gd2 34.92(17)
N1_1 Gd1 Gd2 106.1(2)
O3_3 Gd2 O4_2 91.1(3)
O3_3 Gd2 O2_5 164.9(3)
O4_2 Gd2 O2_5 89.5(3)
O3_3 Gd2 O1_2 104.0(2)
O4_2 Gd2 O1_2 138.2(3)
O2_5 Gd2 O1_2 85.5(3)
O3_3 Gd2 O1_1 87.9(2)
O4_2 Gd2 O1_1 150.5(3)
O2_5 Gd2 O1_1 84.2(2)
O1_2 Gd2 O1_1 70.1(2)
O3_3 Gd2 O42 85.8(3)
O4_2 Gd2 O42 74.6(3)
O2_5 Gd2 O42 79.8(3)
O1_2 Gd2 O42 144.1(3)
O1_1 Gd2 O42 76.0(2)
O3_3 Gd2 N1_2 84.1(3)
O4_2 Gd2 N1_2 70.6(3)
O2_5 Gd2 N1_2 110.3(3)
O1_2 Gd2 N1_2 72.5(3)
O1_1 Gd2 N1_2 138.5(3)
O42 Gd2 N1_2 143.4(3)
O3_3 Gd2 P1_2 89.3(2)
O4_2 Gd2 P1_2 121.2(2)
O2_5 Gd2 P1_2 103.3(2)
O1_2 Gd2 P1_2 24.16(18)
O1_1 Gd2 P1_2 88.26(17)
O42 Gd2 P1_2 163.60(18)
N1_2 Gd2 P1_2 51.0(2)
O3_3 Gd2 Na1 127.5(2)
O4_2 Gd2 Na1 73.75(19)
O2_5 Gd2 Na1 38.8(2)
O1_2 Gd2 Na1 120.97(18)
O1_1 Gd2 Na1 83.59(17)
O42 Gd2 Na1 41.88(18)
N1_2 Gd2 Na1 132.2(2)
P1_2 Gd2 Na1 141.75(9)
O3_3 Gd2 Gd1 107.55(18)
O4_2 Gd2 Gd1 161.35(19)
O2_5 Gd2 Gd1 72.76(18)
O1_2 Gd2 Gd1 37.22(17)
O1_1 Gd2 Gd1 35.78(16)
O42 Gd2 Gd1 106.90(18)
N1_2 Gd2 Gd1 109.7(2)
P1_2 Gd2 Gd1 59.86(5)
Na1 Gd2 Gd1 94.75(7)
O3_2 Gd3 O4_3 91.6(3)
O3_2 Gd3 O1_6 170.9(3)
O4_3 Gd3 O1_6 95.7(3)
O3_2 Gd3 O1_3 93.7(3)
O4_3 Gd3 O1_3 142.8(3)
O1_6 Gd3 O1_3 83.7(3)
O3_2 Gd3 O43 84.2(3)
O4_3 Gd3 O43 75.3(3)
O1_6 Gd3 O43 92.5(3)
O1_3 Gd3 O43 141.9(3)
O3_2 Gd3 O1_4 88.8(2)
O4_3 Gd3 O1_4 148.7(3)
O1_6 Gd3 O1_4 82.2(2)
O1_3 Gd3 O1_4 68.3(2)
O43 Gd3 O1_4 73.6(3)
O3_2 Gd3 N1_3 92.5(3)
O4_3 Gd3 N1_3 70.6(3)
O1_6 Gd3 N1_3 95.0(3)
O1_3 Gd3 N1_3 72.4(3)
O43 Gd3 N1_3 145.7(3)
O1_4 Gd3 N1_3 140.6(3)
O3_2 Gd3 Gd4 101.37(19)
O4_3 Gd3 Gd4 166.9(2)
O1_6 Gd3 Gd4 71.52(19)
O1_3 Gd3 Gd4 35.85(16)
O43 Gd3 Gd4 107.20(19)
O1_4 Gd3 Gd4 34.93(17)
N1_3 Gd3 Gd4 107.0(2)
O3_1 Gd4 O4_4 91.1(2)
O3_1 Gd4 O2_6 164.6(3)
O4_4 Gd4 O2_6 88.0(3)
O3_1 Gd4 O1_4 105.4(2)
O4_4 Gd4 O1_4 137.5(3)
O2_6 Gd4 O1_4 85.3(3)
O3_1 Gd4 O1_3 88.5(2)
O4_4 Gd4 O1_3 149.7(3)
O2_6 Gd4 O1_3 84.6(2)
O1_4 Gd4 O1_3 71.1(2)
O3_1 Gd4 O44 84.2(2)
O4_4 Gd4 O44 74.8(3)
O2_6 Gd4 O44 80.7(3)
O1_4 Gd4 O44 144.3(2)
O1_3 Gd4 O44 75.0(2)
O3_1 Gd4 N1_4 85.0(2)
O4_4 Gd4 N1_4 70.6(3)
O2_6 Gd4 N1_4 109.1(3)
O1_4 Gd4 N1_4 72.2(3)
O1_3 Gd4 N1_4 139.4(3)
O44 Gd4 N1_4 143.4(3)
O3_1 Gd4 P1_4 90.37(19)
O4_4 Gd4 P1_4 121.1(2)
O2_6 Gd4 P1_4 103.2(2)
O1_4 Gd4 P1_4 24.25(17)
O1_3 Gd4 P1_4 89.15(18)
O44 Gd4 P1_4 163.35(17)
N1_4 Gd4 P1_4 51.0(2)
O3_1 Gd4 Na2 125.6(2)
O4_4 Gd4 Na2 73.40(19)
O2_6 Gd4 Na2 39.8(2)
O1_4 Gd4 Na2 121.25(18)
O1_3 Gd4 Na2 82.34(17)
O44 Gd4 Na2 41.62(19)
N1_4 Gd4 Na2 132.62(19)
P1_4 Gd4 Na2 142.45(10)
O3_1 Gd4 Gd3 108.35(18)
O4_4 Gd4 Gd3 160.52(17)
O2_6 Gd4 Gd3 73.29(19)
O1_4 Gd4 Gd3 37.64(16)
O1_3 Gd4 Gd3 36.06(17)
O44 Gd4 Gd3 106.68(17)
N1_4 Gd4 Gd3 109.9(2)
P1_4 Gd4 Gd3 60.17(5)
Na2 Gd4 Gd3 94.65(7)
C5 N1 C1 121.6(11)
C5 N1 Co1 114.7(8)
C1 N1 Co1 123.5(9)
C10 N2 C6 117.5(10)
C10 N2 Co1 128.3(8)
C6 N2 Co1 114.2(8)
C11 N3 C15 118.1(12)
C11 N3 Co2 126.6(10)
C15 N3 Co2 115.2(9)
C20 N4 C16 118.7(11)
C20 N4 Co2 126.6(8)
C16 N4 Co2 114.6(9)
N1 C1 C2 120.4(14)
C3 C2 C1 117.4(15)
C2 C3 C4 122.8(14)
C5 C4 C3 115.5(13)
N1 C5 C4 121.8(13)
N1 C5 C6 115.1(11)
C4 C5 C6 122.8(12)
N2 C6 C7 121.8(12)
N2 C6 C5 112.9(10)
C7 C6 C5 125.2(12)
C6 C7 C8 118.4(12)
C9 C8 C7 121.0(12)
C8 C9 C10 117.2(14)
N2 C10 C9 124.1(12)
N3 C11 C12 125.0(15)
C11 C12 C13 117.6(17)
C14 C13 C12 116.6(16)
C15 C14 C13 122.3(15)
C14 C15 N3 119.7(13)
C14 C15 C16 126.3(12)
N3 C15 C16 114.0(11)
N4 C16 C17 120.9(12)
N4 C16 C15 113.5(10)
C17 C16 C15 125.0(11)
C18 C17 C16 120.5(12)
C17 C18 C19 118.4(12)
C20 C19 C18 118.1(14)
N4 C20 C19 123.1(13)
C41 O41 Gd1 121.2(8)
C42 O42 Gd2 120.6(7)
C42 O42 Na1 120.1(7)
Gd2 O42 Na1 99.0(3)
C43 O43 Gd3 119.3(7)
C44 O44 Gd4 121.3(6)
C44 O44 Na2 117.6(6)
Gd4 O44 Na2 98.9(3)
C45 O45 Co1 122.6(9)
C46 O46 Co2 122.3(10)
O53 Na1 O51 95.0(4)
O53 Na1 O52 89.1(3)
O51 Na1 O52 115.9(4)
O53 Na1 O2_5 116.8(4)
O51 Na1 O2_5 142.3(3)
O52 Na1 O2_5 86.0(3)
O53 Na1 O3_5 77.3(3)
O51 Na1 O3_5 115.6(4)
O52 Na1 O3_5 127.6(3)
O2_5 Na1 O3_5 58.2(2)
O53 Na1 O42 163.5(4)
O51 Na1 O42 80.8(3)
O52 Na1 O42 78.7(3)
O2_5 Na1 O42 73.7(3)
O3_5 Na1 O42 118.9(3)
O53 Na1 P1_5 99.0(3)
O51 Na1 P1_5 132.4(3)
O52 Na1 P1_5 109.6(3)
O2_5 Na1 P1_5 29.37(17)
O3_5 Na1 P1_5 28.94(17)
O42 Na1 P1_5 95.5(2)
O53 Na1 Gd2 147.2(3)
O51 Na1 Gd2 117.7(3)
O52 Na1 Gd2 74.9(2)
O2_5 Na1 Gd2 35.31(16)
O3_5 Na1 Gd2 89.9(2)
O42 Na1 Gd2 39.10(18)
P1_5 Na1 Gd2 61.62(9)
O55 Na2 O56 93.9(5)
O55 Na2 O54 88.0(4)
O56 Na2 O54 115.1(4)
O55 Na2 O2_6 117.6(5)
O56 Na2 O2_6 142.7(4)
O54 Na2 O2_6 87.0(3)
O55 Na2 O44 162.5(4)
O56 Na2 O44 79.0(4)
O54 Na2 O44 80.7(3)
O2_6 Na2 O44 75.3(3)
O55 Na2 O3_6 78.6(4)
O56 Na2 O3_6 114.3(4)
O54 Na2 O3_6 129.5(4)
O2_6 Na2 O3_6 58.8(3)
O44 Na2 O3_6 118.9(3)
O55 Na2 P1_6 99.7(4)
O56 Na2 P1_6 133.3(3)
O54 Na2 P1_6 109.9(3)
O2_6 Na2 P1_6 29.05(17)
O44 Na2 P1_6 96.7(2)
O3_6 Na2 P1_6 29.78(18)
O55 Na2 Gd4 149.7(4)
O56 Na2 Gd4 116.2(3)
O54 Na2 Gd4 77.3(2)
O2_6 Na2 Gd4 36.43(16)
O44 Na2 Gd4 39.48(19)
O3_6 Na2 Gd4 90.4(2)
P1_6 Na2 Gd4 62.08(10)
C51 O51 Na1 124.4(9)
C52 O52 Na1 122.0(8)
C53 O53 Na1 140.9(9)
C54 O54 Na2 112.9(8)
C55 O55 Na2 139.3(11)
C56 O56 Na2 123.8(17)
O3_1 P1_1 O2_1 114.3(4)
O3_1 P1_1 O1_1 111.3(4)
O2_1 P1_1 O1_1 111.2(4)
O3_1 P1_1 C1_1 107.1(4)
O2_1 P1_1 C1_1 108.3(4)
O1_1 P1_1 C1_1 104.0(4)
P1_1 O1_1 Gd1 119.0(4)
P1_1 O1_1 Gd2 132.9(4)
Gd1 O1_1 Gd2 107.8(3)
P1_1 O3_1 Gd4 157.9(4)
C10_1 O4_1 Gd1 140.8(8)
C4_1 N1_1 C1_1 119.1(9)
C4_1 N1_1 Gd1 125.2(8)
C1_1 N1_1 Gd1 115.5(6)
N1_1 C1_1 C2_1 106.8(8)
N1_1 C1_1 C3_1 114.8(8)
C2_1 C1_1 C3_1 108.7(8)
N1_1 C1_1 P1_1 106.5(6)
C2_1 C1_1 P1_1 111.4(7)
C3_1 C1_1 P1_1 108.7(7)
N1_1 C4_1 C5_1 129.5(11)
C6_1 C5_1 C10_1 120.2(12)
C6_1 C5_1 C4_1 118.0(12)
C10_1 C5_1 C4_1 121.7(10)
C5_1 C6_1 C7_1 122.6(14)
C8_1 C7_1 C6_1 119.3(14)
C9_1 C8_1 C7_1 118.9(14)
C8_1 C9_1 C10_1 123.7(15)
O4_1 C10_1 C5_1 124.2(11)
O4_1 C10_1 C9_1 120.4(12)
C5_1 C10_1 C9_1 115.1(11)
O2_2 P1_2 O3_2 115.4(5)
O2_2 P1_2 O1_2 111.7(4)
O3_2 P1_2 O1_2 109.9(4)
O2_2 P1_2 C1_2 107.3(5)
O3_2 P1_2 C1_2 106.3(5)
O1_2 P1_2 C1_2 105.5(5)
O2_2 P1_2 Gd2 147.6(3)
O3_2 P1_2 Gd2 92.1(3)
O1_2 P1_2 Gd2 38.4(3)
C1_2 P1_2 Gd2 78.7(4)
P1_2 O1_2 Gd2 117.4(4)
P1_2 O1_2 Gd1 128.7(4)
Gd2 O1_2 Gd1 107.9(3)
P1_2 O3_2 Gd3 174.2(5)
C10_2 O4_2 Gd2 130.4(7)
C4_2 N1_2 C1_2 118.0(10)
C4_2 N1_2 Gd2 125.4(8)
C1_2 N1_2 Gd2 116.4(7)
N1_2 C1_2 C3_2 115.3(10)
N1_2 C1_2 C2_2 105.0(10)
C3_2 C1_2 C2_2 111.3(10)
N1_2 C1_2 P1_2 105.7(7)
C3_2 C1_2 P1_2 109.1(9)
C2_2 C1_2 P1_2 110.1(8)
N1_2 C4_2 C5_2 125.3(11)
C10_2 C5_2 C6_2 117.7(12)
C10_2 C5_2 C4_2 126.1(10)
C6_2 C5_2 C4_2 116.0(11)
C7_2 C6_2 C5_2 120.9(12)
C6_2 C7_2 C8_2 119.3(12)
C9_2 C8_2 C7_2 121.2(15)
C8_2 C9_2 C10_2 120.0(13)
C9_2 C10_2 O4_2 119.3(11)
C9_2 C10_2 C5_2 120.6(11)
O4_2 C10_2 C5_2 119.9(11)
O2_3 P1_3 O3_3 113.8(4)
O2_3 P1_3 O1_3 109.9(4)
O3_3 P1_3 O1_3 111.8(4)
O2_3 P1_3 C1_3 107.7(5)
O3_3 P1_3 C1_3 108.3(4)
O1_3 P1_3 C1_3 104.9(4)
P1_3 O1_3 Gd4 134.3(4)
P1_3 O1_3 Gd3 117.1(4)
Gd4 O1_3 Gd3 108.1(3)
P1_3 O3_3 Gd2 158.9(4)
C10_3 O4_3 Gd3 142.1(8)
C4_3 N1_3 C1_3 117.3(10)
C4_3 N1_3 Gd3 127.7(9)
C1_3 N1_3 Gd3 114.5(6)
C2_3 C1_3 N1_3 106.3(9)
C2_3 C1_3 C3_3 109.1(9)
N1_3 C1_3 C3_3 115.7(9)
C2_3 C1_3 P1_3 110.5(8)
N1_3 C1_3 P1_3 106.8(7)
C3_3 C1_3 P1_3 108.4(7)
N1_3 C4_3 C5_3 126.1(12)
C10_3 C5_3 C6_3 120.3(12)
C10_3 C5_3 C4_3 123.6(11)
C6_3 C5_3 C4_3 115.8(12)
C7_3 C6_3 C5_3 118.9(15)
C6_3 C7_3 C8_3 119.1(14)
C9_3 C8_3 C7_3 123.2(15)
C8_3 C9_3 C10_3 119.3(15)
O4_3 C10_3 C5_3 123.3(12)
O4_3 C10_3 C9_3 117.5(13)
C5_3 C10_3 C9_3 119.2(12)
O3_4 P1_4 O2_4 115.0(4)
O3_4 P1_4 O1_4 109.5(4)
O2_4 P1_4 O1_4 111.8(4)
O3_4 P1_4 C1_4 108.5(4)
O2_4 P1_4 C1_4 107.0(5)
O1_4 P1_4 C1_4 104.3(4)
O3_4 P1_4 Gd4 91.6(3)
O2_4 P1_4 Gd4 148.1(3)
O1_4 P1_4 Gd4 38.6(3)
C1_4 P1_4 Gd4 78.4(4)
P1_4 O1_4 Gd4 117.2(4)
P1_4 O1_4 Gd3 128.5(4)
Gd4 O1_4 Gd3 107.4(3)
P1_4 O3_4 Gd1 175.9(5)
C10_4 O4_4 Gd4 130.4(6)
C4_4 N1_4 C1_4 118.7(9)
C4_4 N1_4 Gd4 125.1(8)
C1_4 N1_4 Gd4 116.0(6)
N1_4 C1_4 C2_4 104.8(9)
N1_4 C1_4 C3_4 114.6(8)
C2_4 C1_4 C3_4 108.7(9)
N1_4 C1_4 P1_4 105.8(7)
C2_4 C1_4 P1_4 113.8(7)
C3_4 C1_4 P1_4 109.2(7)
N1_4 C4_4 C5_4 125.7(10)
C10_4 C5_4 C6_4 119.5(11)
C10_4 C5_4 C4_4 124.9(10)
C6_4 C5_4 C4_4 115.6(10)
C7_4 C6_4 C5_4 122.0(11)
C8_4 C7_4 C6_4 117.5(11)
C7_4 C8_4 C9_4 122.1(12)
C8_4 C9_4 C10_4 119.0(11)
O4_4 C10_4 C5_4 121.2(11)
O4_4 C10_4 C9_4 118.8(10)
C5_4 C10_4 C9_4 119.9(10)
O1_5 P1_5 O3_5 116.7(4)
O1_5 P1_5 O2_5 113.6(4)
O3_5 P1_5 O2_5 106.5(4)
O1_5 P1_5 C1_5 107.9(5)
O3_5 P1_5 C1_5 102.0(5)
O2_5 P1_5 C1_5 109.4(5)
O1_5 P1_5 Na1 130.0(3)
O3_5 P1_5 Na1 53.6(3)
O2_5 P1_5 Na1 53.3(3)
C1_5 P1_5 Na1 122.1(4)
P1_5 O1_5 Gd1 141.6(4)
P1_5 O2_5 Gd2 139.3(4)
P1_5 O2_5 Na1 97.3(4)
Gd2 O2_5 Na1 105.9(3)
P1_5 O3_5 Co1 113.1(5)
P1_5 O3_5 Na1 97.5(4)
Co1 O3_5 Na1 143.9(4)
C10_5 O4_5 Co1 126.8(7)
C4_5 N1_5 C1_5 118.6(10)
C4_5 N1_5 Co1 124.9(7)
C1_5 N1_5 Co1 116.4(7)
C3_5 C1_5 C2_5 110.7(10)
C3_5 C1_5 N1_5 106.8(9)
C2_5 C1_5 N1_5 111.5(10)
C3_5 C1_5 P1_5 112.5(9)
C2_5 C1_5 P1_5 110.7(8)
N1_5 C1_5 P1_5 104.4(7)
N1_5 C4_5 C5_5 125.6(12)
C4_5 C5_5 C10_5 123.7(13)
C4_5 C5_5 C6_5 116.4(13)
C10_5 C5_5 C6_5 119.7(11)
C7_5 C6_5 C5_5 122.2(16)
C6_5 C7_5 C8_5 116.3(16)
C9_5 C8_5 C7_5 122.9(12)
C8_5 C9_5 C10_5 120.7(14)
O4_5 C10_5 C9_5 118.9(12)
O4_5 C10_5 C5_5 123.2(10)
C9_5 C10_5 C5_5 117.9(13)
O1_6 P1_6 O2_6 113.1(4)
O1_6 P1_6 O3_6 111.0(4)
O2_6 P1_6 O3_6 111.6(5)
O1_6 P1_6 C1_6 106.8(6)
O2_6 P1_6 C1_6 109.7(5)
O3_6 P1_6 C1_6 104.1(5)
O1_6 P1_6 Na2 129.4(4)
O2_6 P1_6 Na2 52.7(3)
O3_6 P1_6 Na2 58.9(3)
C1_6 P1_6 Na2 123.8(5)
P1_6 O1_6 Gd3 143.4(4)
P1_6 O2_6 Gd4 138.6(4)
P1_6 O2_6 Na2 98.2(4)
Gd4 O2_6 Na2 103.8(3)
P1_6 O3_6 Co2 114.7(5)
P1_6 O3_6 Na2 91.3(4)
Co2 O3_6 Na2 140.4(4)
C10_6 O4_6 Co2 127.5(8)
C4_6 N1_6 C1_6 114.5(11)
C4_6 N1_6 Co2 126.9(9)
C1_6 N1_6 Co2 118.1(8)
N1_6 C1_6 C2_6 114.1(11)
N1_6 C1_6 C3_6 109.5(9)
C2_6 C1_6 C3_6 109.8(10)
N1_6 C1_6 P1_6 104.0(8)
C2_6 C1_6 P1_6 109.9(8)
C3_6 C1_6 P1_6 109.3(9)
N1_6 C4_6 C5_6 124.9(15)
C6A_6 C5_6 C10_6 109(2)
C6A_6 C5_6 C4_6 124(2)
C10_6 C5_6 C4_6 121.6(14)
C6A_6 C5_6 C6_6 41(2)
C10_6 C5_6 C6_6 121.4(15)
C4_6 C5_6 C6_6 114.7(18)
C6A_6 C6_6 C7_6 86(4)
C6A_6 C6_6 C5_6 60(3)
C7_6 C6_6 C5_6 121(3)
C6A_6 C6_6 C7A_6 49(3)
C7_6 C6_6 C7A_6 37(2)
C5_6 C6_6 C7A_6 92(3)
C7A_6 C7_6 C6_6 96(4)
C7A_6 C7_6 C8_6 64(3)
C6_6 C7_6 C8_6 118(3)
C7A_6 C7_6 C6A_6 57(3)
C6_6 C7_6 C6A_6 39(2)
C8_6 C7_6 C6A_6 100(3)
C8A_6 C8_6 C7A_6 71(5)
C8A_6 C8_6 C7_6 116(5)
C7A_6 C8_6 C7_6 45(2)
C8A_6 C8_6 C9_6 56(3)
C7A_6 C8_6 C9_6 98(3)
C7_6 C8_6 C9_6 121(2)
C6_6 C6A_6 C5_6 79(3)
C6_6 C6A_6 C7A_6 97(4)
C5_6 C6A_6 C7A_6 125(3)
C6_6 C6A_6 C7_6 55(3)
C5_6 C6A_6 C7_6 114(3)
C7A_6 C6A_6 C7_6 42(2)
C7_6 C7A_6 C6A_6 81(3)
C7_6 C7A_6 C8_6 71(3)
C6A_6 C7A_6 C8_6 117(3)
C7_6 C7A_6 C8A_6 112(3)
C6A_6 C7A_6 C8A_6 122(4)
C8_6 C7A_6 C8A_6 41(3)
C7_6 C7A_6 C6_6 47(2)
C6A_6 C7A_6 C6_6 34(2)
C8_6 C7A_6 C6_6 96(3)
C8A_6 C7A_6 C6_6 123(3)
C8_6 C8A_6 C9_6 84(4)
C8_6 C8A_6 C7A_6 68(4)
C9_6 C8A_6 C7A_6 110(3)
C8A_6 C9_6 C10_6 126(2)
C8A_6 C9_6 C8_6 40(2)
C10_6 C9_6 C8_6 119.2(19)
O4_6 C10_6 C9_6 120.2(14)
O4_6 C10_6 C5_6 123.7(11)
C9_6 C10_6 C5_6 116.1(15)

loop_
_geom_bond_atom_site_label_1
_geom_bond_atom_site_label_2
_geom_bond_distance
Co1 O4_5 1.874(7)
Co1 O45 1.877(8)
Co1 N1_5 1.915(10)
Co1 N1 1.955(10)
Co1 N2 1.970(10)
Co1 O3_5 1.976(7)
Co2 O4_6 1.859(8)
Co2 N1_6 1.885(11)
Co2 O46 1.891(10)
Co2 N3 1.915(11)
Co2 O3_6 1.921(8)
Co2 N4 1.963(10)
Gd1 O4_1 2.238(8)
Gd1 O3_4 2.258(6)
Gd1 O1_5 2.283(6)
Gd1 O1_1 2.407(7)
Gd1 O41 2.439(8)
Gd1 O1_2 2.491(7)
Gd1 N1_1 2.600(9)
Gd1 Gd2 3.9198(8)
Gd2 O3_3 2.235(6)
Gd2 O4_2 2.294(7)
Gd2 O2_5 2.318(6)
Gd2 O1_2 2.358(7)
Gd2 O1_1 2.445(7)
Gd2 O42 2.463(8)
Gd2 N1_2 2.576(9)
Gd2 P1_2 3.367(3)
Gd2 Na1 3.857(4)
Gd3 O3_2 2.242(7)
Gd3 O4_3 2.242(8)
Gd3 O1_6 2.285(7)
Gd3 O1_3 2.430(7)
Gd3 O43 2.440(9)
Gd3 O1_4 2.511(7)
Gd3 N1_3 2.614(10)
Gd3 Gd4 3.9238(8)
Gd4 O3_1 2.232(6)
Gd4 O4_4 2.284(7)
Gd4 O2_6 2.324(7)
Gd4 O1_4 2.355(8)
Gd4 O1_3 2.418(7)
Gd4 O44 2.446(8)
Gd4 N1_4 2.552(8)
Gd4 P1_4 3.361(3)
Gd4 Na2 3.801(5)
N1 C5 1.324(14)
N1 C1 1.350(17)
N2 C10 1.342(16)
N2 C6 1.360(14)
N3 C11 1.316(19)
N3 C15 1.380(15)
N4 C20 1.328(17)
N4 C16 1.358(15)
C1 C2 1.407(19)
C2 C3 1.34(2)
C3 C4 1.43(2)
C4 C5 1.395(18)
C5 C6 1.470(18)
C6 C7 1.363(16)
C7 C8 1.398(19)
C8 C9 1.347(18)
C9 C10 1.375(17)
C11 C12 1.39(2)
C12 C13 1.41(2)
C13 C14 1.40(2)
C14 C15 1.368(19)
C15 C16 1.442(18)
C16 C17 1.388(16)
C17 C18 1.340(17)
C18 C19 1.429(17)
C19 C20 1.360(18)
O41 C41 1.489(16)
O42 C42 1.454(15)
O42 Na1 2.607(8)
O43 C43 1.475(15)
O44 C44 1.486(14)
O44 Na2 2.555(8)
O45 C45 1.381(14)
O46 C46 1.406(15)
Na1 O53 2.281(9)
Na1 O51 2.321(10)
Na1 O52 2.381(9)
Na1 O2_5 2.512(9)
Na1 O3_5 2.522(9)
Na1 P1_5 3.108(6)
Na2 O55 2.259(10)
Na2 O56 2.329(13)
Na2 O54 2.390(10)
Na2 O2_6 2.504(10)
Na2 O3_6 2.668(10)
Na2 P1_6 3.113(7)
O51 C51 1.392(16)
O52 C52 1.418(15)
O53 C53 1.413(16)
O54 C54 1.434(17)
O55 C55 1.410(18)
O56 C56 1.37(2)
P1_1 O3_1 1.515(7)
P1_1 O2_1 1.524(8)
P1_1 O1_1 1.550(7)
P1_1 C1_1 1.816(10)
O4_1 C10_1 1.276(14)
N1_1 C4_1 1.292(13)
N1_1 C1_1 1.481(14)
C1_1 C2_1 1.539(12)
C1_1 C3_1 1.561(14)
C4_1 C5_1 1.433(16)
C5_1 C6_1 1.371(15)
C5_1 C10_1 1.429(17)
C6_1 C7_1 1.388(19)
C7_1 C8_1 1.39(2)
C8_1 C9_1 1.37(2)
C9_1 C10_1 1.434(17)
P1_2 O2_2 1.495(9)
P1_2 O3_2 1.506(7)
P1_2 O1_2 1.552(8)
P1_2 C1_2 1.832(12)
O4_2 C10_2 1.374(13)
N1_2 C4_2 1.318(14)
N1_2 C1_2 1.493(16)
C1_2 C3_2 1.543(17)
C1_2 C2_2 1.548(16)
C4_2 C5_2 1.439(17)
C5_2 C10_2 1.398(17)
C5_2 C6_2 1.425(15)
C6_2 C7_2 1.353(18)
C7_2 C8_2 1.395(19)
C8_2 C9_2 1.362(18)
C9_2 C10_2 1.373(18)
P1_3 O2_3 1.509(8)
P1_3 O3_3 1.511(7)
P1_3 O1_3 1.569(7)
P1_3 C1_3 1.830(10)
O4_3 C10_3 1.303(14)
N1_3 C4_3 1.252(14)
N1_3 C1_3 1.519(15)
C1_3 C2_3 1.507(13)
C1_3 C3_3 1.565(15)
C4_3 C5_3 1.491(17)
C5_3 C10_3 1.381(18)
C5_3 C6_3 1.467(18)
C6_3 C7_3 1.36(2)
C7_3 C8_3 1.40(2)
C8_3 C9_3 1.366(19)
C9_3 C10_3 1.411(18)
P1_4 O3_4 1.501(7)
P1_4 O2_4 1.516(8)
P1_4 O1_4 1.552(7)
P1_4 C1_4 1.809(11)
O4_4 C10_4 1.347(13)
N1_4 C4_4 1.301(13)
N1_4 C1_4 1.502(15)
C1_4 C2_4 1.514(13)
C1_4 C3_4 1.570(14)
C4_4 C5_4 1.460(16)
C5_4 C10_4 1.367(16)
C5_4 C6_4 1.402(15)
C6_4 C7_4 1.389(17)
C7_4 C8_4 1.379(17)
C8_4 C9_4 1.395(16)
C9_4 C10_4 1.411(17)
P1_5 O1_5 1.512(8)
P1_5 O3_5 1.517(8)
P1_5 O2_5 1.537(7)
P1_5 C1_5 1.835(11)
O4_5 C10_5 1.319(15)
N1_5 C4_5 1.303(15)
N1_5 C1_5 1.530(12)
C1_5 C3_5 1.481(17)
C1_5 C2_5 1.529(18)
C4_5 C5_5 1.402(15)
C5_5 C10_5 1.439(19)
C5_5 C6_5 1.44(2)
C6_5 C7_5 1.372(19)
C7_5 C8_5 1.45(2)
C8_5 C9_5 1.39(2)
C9_5 C10_5 1.402(15)
P1_6 O1_6 1.508(8)
P1_6 O2_6 1.527(7)
P1_6 O3_6 1.547(8)
P1_6 C1_6 1.857(12)
O4_6 C10_6 1.306(19)
N1_6 C4_6 1.271(18)
N1_6 C1_6 1.527(13)
C1_6 C2_6 1.53(2)
C1_6 C3_6 1.553(18)
C4_6 C5_6 1.455(16)
C5_6 C6A_6 1.35(4)
C5_6 C10_6 1.45(2)
C5_6 C6_6 1.53(4)
C6_6 C6A_6 1.02(5)
C6_6 C7_6 1.33(3)
C6_6 C7A_6 1.80(5)
C7_6 C7A_6 1.09(5)
C7_6 C8_6 1.46(4)
C7_6 C6A_6 1.61(5)
C8_6 C8A_6 0.99(6)
C8_6 C7A_6 1.39(5)
C8_6 C9_6 1.53(4)
C6A_6 C7A_6 1.37(4)
C7A_6 C8A_6 1.42(6)
C8A_6 C9_6 1.27(4)
C9_6 C10_6 1.431(17)
